data_4338138
loop_
_publ_author_name
'Kleeberg, Christian'
'Grunenberg, J\"org'
'Xie, Xiulan'

_publ_section_title
;
 K-H3C and K-Sn Interactions in Potassium Trimethylstannyl Complexes: A
 Structural, Mechanochemical, and NMR Study.
;
_journal_issue 9
_journal_name_full 'Inorganic chemistry'
_journal_page_first 4400
_journal_page_last 4410
_journal_paper_doi 10.1021/ic500065s
_journal_volume 53
_journal_year 2014
_chemical_formula_moiety 'C16 H32 K O8, C3 H9 Sn'
_chemical_formula_sum 'C19 H41 K O8 Sn'
_chemical_formula_weight 555.31
_chemical_name_systematic
;
 ?
;
_space_group_IT_number 11
_symmetry_cell_setting monoclinic
_symmetry_Int_Tables_number 11
_symmetry_space_group_name_Hall '-P 2yb'
_symmetry_space_group_name_H-M 'P 1 21/m 1'
_atom_sites_solution_hydrogens geom
_atom_sites_solution_primary direct
_atom_sites_solution_secondary difmap
_audit_creation_method SHELXL-97
_cell_angle_alpha 90.00
_cell_angle_beta 99.082(16)
_cell_angle_gamma 90.00
_cell_formula_units_Z 2
_cell_length_a 7.6217(12)
_cell_length_b 21.232(4)
_cell_length_c 8.1478(13)
_cell_measurement_reflns_used 3184
_cell_measurement_temperature 100(2)
_cell_measurement_theta_max 29.24
_cell_measurement_theta_min 2.52
_cell_volume 1302.0(4)
_computing_cell_refinement
;
 CrysAlisPro, Agilent Technologies,
 Version 1.171.35.21 (release 20-01-2012 CrysAlis171 .NET)
 (compiled Jan 23 2012,18:06:46)
;
_computing_data_collection
;
 CrysAlisPro, Agilent Technologies,
 Version 1.171.35.21 (release 20-01-2012 CrysAlis171 .NET)
 (compiled Jan 23 2012,18:06:46)
;
_computing_data_reduction
;
 CrysAlisPro, Agilent Technologies,
 Version 1.171.35.21 (release 20-01-2012 CrysAlis171 .NET)
 (compiled Jan 23 2012,18:06:46)
;
_computing_molecular_graphics
;
 ORTEP3 for Windows (L. J. Farrugia, J. Appl. Crystallogr. 1997, 30, 565.)
;
_computing_publication_material
;
 WinGX v1.80.05 (L. J. Farrugia, J. Appl. Cryst., 1999, 32, 837-838.)
;
_computing_structure_refinement
;
 SHELXL-97 (G. M. Sheldrick, Acta Cryst. (2008). A64, 112-122)
;
_computing_structure_solution
;
 SHELXS-86 (G. M. Sheldrick, Acta Cryst. (2008). A64, 112-122)
;
_diffrn_ambient_temperature 100(2)
_diffrn_detector_area_resol_mean 16.1419
_diffrn_measured_fraction_theta_full 1.000
_diffrn_measured_fraction_theta_max 1.000
_diffrn_measurement_device_type 'Oxford Diffraction, Xcalibur, EOS'
_diffrn_measurement_method \w-scan
_diffrn_radiation_monochromator graphite
_diffrn_radiation_source 'Enhance (Mo) X-ray Source'
_diffrn_radiation_type MoK\a
_diffrn_radiation_wavelength 0.71073
_diffrn_reflns_av_R_equivalents 0.0000
_diffrn_reflns_av_sigmaI/netI 0.1239
_diffrn_reflns_limit_h_max 9
_diffrn_reflns_limit_h_min -9
_diffrn_reflns_limit_k_max 27
_diffrn_reflns_limit_k_min -27
_diffrn_reflns_limit_l_max 10
_diffrn_reflns_limit_l_min -10
_diffrn_reflns_number 5732
_diffrn_reflns_theta_full 26.99
_diffrn_reflns_theta_max 26.99
_diffrn_reflns_theta_min 2.53
_exptl_absorpt_coefficient_mu 1.177
_exptl_absorpt_correction_T_max 1.000
_exptl_absorpt_correction_T_min 0.925
_exptl_absorpt_correction_type multi-scan
_exptl_absorpt_process_details
;
 CrysAlisPro, Agilent Technologies,
 Version 1.171.35.21 (release 20-01-2012 CrysAlis171 .NET)
 (compiled Jan 23 2012,18:06:46)
 Empirical absorption correction using spherical harmonics,
 implemented in SCALE3 ABSPACK scaling algorithm.
;
_exptl_crystal_colour colourless
_exptl_crystal_density_diffrn 1.416
_exptl_crystal_density_method 'not measured'
_exptl_crystal_description column
_exptl_crystal_F_000 576
_exptl_crystal_recrystallization_method
;
 From solution in THF/12-Crown-4/n-pentane at -20 deg C.
;
_exptl_crystal_size_max 0.41
_exptl_crystal_size_mid 0.18
_exptl_crystal_size_min 0.13
_refine_diff_density_max 2.752
_refine_diff_density_min -0.790
_refine_diff_density_rms 0.178
_refine_ls_extinction_method none
_refine_ls_goodness_of_fit_ref 0.946
_refine_ls_hydrogen_treatment constr
_refine_ls_matrix_type full
_refine_ls_number_parameters 251
_refine_ls_number_reflns 5732
_refine_ls_number_restraints 120
_refine_ls_restrained_S_all 0.942
_refine_ls_R_factor_all 0.1024
_refine_ls_R_factor_gt 0.0641
_refine_ls_shift/su_max 0.000
_refine_ls_shift/su_mean 0.000
_refine_ls_structure_factor_coef Fsqd
_refine_ls_weighting_details 'calc w=1/[\s^2^(Fo^2^)+(0.0759P)^2^+0.0000P] where P=(Fo^2^+2Fc^2^)/3'
_refine_ls_weighting_scheme calc
_refine_ls_wR_factor_gt 0.1339
_refine_ls_wR_factor_ref 0.1430
_reflns_number_gt 3720
_reflns_number_total 5732
_reflns_threshold_expression I>2\s(I)
_cod_data_source_file ic500065s_si_002.cif
_cod_data_source_block ck29ck
_cod_depositor_comments 'Adding full bibliography for 4338135--4338138.cif.'
_cod_original_sg_symbol_H-M P2(1)/m
_cod_database_code 4338138

loop_
_symmetry_equiv_pos_as_xyz
'x, y, z'
'-x, y+1/2, -z'
'-x, -y, -z'
'x, -y-1/2, z'

loop_
_atom_site_label
_atom_site_type_symbol
_atom_site_fract_x
_atom_site_fract_y
_atom_site_fract_z
_atom_site_U_iso_or_equiv
_atom_site_adp_type
_atom_site_occupancy
_atom_site_symmetry_multiplicity
_atom_site_calc_flag
_atom_site_refinement_flags
_atom_site_disorder_assembly
_atom_site_disorder_group
Sn1 Sn 0.04606(6) 0.2500 0.12143(5) 0.02777(16) Uani 1 2 d S . .
K1 K 0.4968(6) 0.51162(13) 0.4763(4) 0.0254(6) Uani 0.50 1 d P . .
C2 C 0.2584(9) 0.2500 -0.0357(8) 0.0340(16) Uani 1 2 d S . .
H2A H 0.3040 0.2929 -0.0429 0.051 Uiso 0.50 1 calc PR . .
H2B H 0.2099 0.2349 -0.1473 0.051 Uiso 0.50 1 calc PR . .
H2C H 0.3551 0.2222 0.0137 0.051 Uiso 0.50 1 calc PR . .
C1 C -0.1071(6) 0.3247(2) -0.0305(6) 0.0385(12) Uani 1 1 d . . .
H1A H -0.0857 0.3654 0.0258 0.058 Uiso 1 1 calc R . .
H1B H -0.2342 0.3147 -0.0446 0.058 Uiso 1 1 calc R . .
H1C H -0.0690 0.3268 -0.1397 0.058 Uiso 1 1 calc R . .
O12 O 0.3603(7) 0.4113(3) 0.6339(7) 0.0267(14) Uani 0.50 1 d PD . 1
C11 C 0.1258(12) 0.4773(4) 0.1884(7) 0.021(2) Uani 0.50 1 d PDU . 1
H11A H 0.1439 0.5211 0.1529 0.025 Uiso 0.50 1 calc PR . 1
H11B H 0.0004 0.4659 0.1486 0.025 Uiso 0.50 1 calc PR . 1
O10 O 0.4218(8) 0.4576(3) 0.1612(7) 0.0212(13) Uani 0.50 1 d PD . 1
O13 O 0.6261(7) 0.3961(2) 0.4283(6) 0.0210(13) Uani 0.50 1 d PD . 1
O11 O 0.1586(8) 0.4744(2) 0.3649(6) 0.0198(13) Uani 0.50 1 d PD . 1
C10 C 0.2471(10) 0.4333(6) 0.1083(16) 0.033(3) Uani 0.50 1 d PDU . 1
H10A H 0.2373 0.3895 0.1470 0.040 Uiso 0.50 1 calc PR . 1
H10B H 0.2166 0.4343 -0.0144 0.040 Uiso 0.50 1 calc PR . 1
C16 C 0.5819(18) 0.3628(4) 0.2756(8) 0.026(2) Uani 0.50 1 d PDU . 1
H16A H 0.4720 0.3379 0.2756 0.031 Uiso 0.50 1 calc PR . 1
H16B H 0.6792 0.3337 0.2593 0.031 Uiso 0.50 1 calc PR . 1
C17 C 0.5542(12) 0.4126(4) 0.1369(12) 0.019(2) Uani 0.50 1 d PDU A 1
H17A H 0.6679 0.4347 0.1332 0.023 Uiso 0.50 1 calc PR A 1
H17B H 0.5186 0.3913 0.0286 0.023 Uiso 0.50 1 calc PR A 1
C13 C 0.1712(8) 0.4155(6) 0.6119(12) 0.029(2) Uani 0.50 1 d PDU . 1
H13A H 0.1370 0.4533 0.6705 0.035 Uiso 0.50 1 calc PR . 1
H13B H 0.1237 0.3781 0.6629 0.035 Uiso 0.50 1 calc PR . 1
C12 C 0.0870(16) 0.4192(4) 0.4285(12) 0.023(2) Uani 0.50 1 d PDU . 1
H12A H 0.1172 0.3814 0.3676 0.028 Uiso 0.50 1 calc PR . 1
H12B H -0.0440 0.4224 0.4176 0.028 Uiso 0.50 1 calc PR . 1
C14 C 0.4227(13) 0.3499(3) 0.6014(14) 0.023(3) Uani 0.50 1 d PDU . 1
H14A H 0.3499 0.3315 0.5016 0.028 Uiso 0.50 1 calc PR . 1
H14B H 0.4180 0.3216 0.6972 0.028 Uiso 0.50 1 calc PR . 1
C15 C 0.6156(12) 0.3594(4) 0.5730(9) 0.022(2) Uani 0.50 1 d PDU . 1
H15A H 0.6835 0.3807 0.6712 0.026 Uiso 0.50 1 calc PR . 1
H15B H 0.6709 0.3178 0.5615 0.026 Uiso 0.50 1 calc PR . 1
O20 O 0.4974(9) 0.6376(3) 0.4174(8) 0.0237(16) Uani 0.50 1 d PD . 2
O21 O 0.3977(8) 0.5900(3) 0.7171(7) 0.0306(14) Uani 0.50 1 d PD . 2
O23 O 0.8218(9) 0.5702(3) 0.4731(9) 0.0280(16) Uani 0.50 1 d PD . 2
C22 C 0.4847(14) 0.5684(7) 0.8752(12) 0.037(3) Uani 0.50 1 d PDU . 2
H22A H 0.4418 0.5255 0.8952 0.045 Uiso 0.50 1 calc PR . 2
H22B H 0.4520 0.5964 0.9629 0.045 Uiso 0.50 1 calc PR . 2
O22 O 0.7256(8) 0.5213(3) 0.7721(7) 0.0322(15) Uani 0.50 1 d PD . 2
C23 C 0.6879(15) 0.5670(6) 0.8891(15) 0.028(3) Uani 0.50 1 d PDU . 2
H23A H 0.7336 0.6088 0.8627 0.033 Uiso 0.50 1 calc PR . 2
H23B H 0.7434 0.5550 1.0030 0.033 Uiso 0.50 1 calc PR . 2
C21 C 0.405(2) 0.6561(3) 0.6908(10) 0.044(4) Uani 0.50 1 d PDU B 2
H21A H 0.5238 0.6727 0.7383 0.052 Uiso 0.50 1 calc PR B 2
H21B H 0.3145 0.6779 0.7447 0.052 Uiso 0.50 1 calc PR B 2
C24 C 0.9031(10) 0.5230(5) 0.7380(15) 0.028(2) Uani 0.50 1 d PDU . 2
H24A H 0.9284 0.4831 0.6831 0.034 Uiso 0.50 1 calc PR . 2
H24B H 0.9859 0.5258 0.8444 0.034 Uiso 0.50 1 calc PR . 2
C20 C 0.3691(11) 0.6667(5) 0.5024(10) 0.035(2) Uani 0.50 1 d PDU B 2
H20A H 0.2500 0.6498 0.4577 0.042 Uiso 0.50 1 calc PR B 2
H20B H 0.3677 0.7125 0.4799 0.042 Uiso 0.50 1 calc PR B 2
C27 C 0.6629(10) 0.6703(4) 0.4366(12) 0.032(2) Uani 0.50 1 d PDU C 2
H27A H 0.7024 0.6812 0.5548 0.039 Uiso 0.50 1 calc PR C 2
H27B H 0.6511 0.7096 0.3705 0.039 Uiso 0.50 1 calc PR C 2
C26 C 0.7966(12) 0.6259(4) 0.3746(10) 0.035(2) Uani 0.50 1 d PDU C 2
H26A H 0.7532 0.6143 0.2575 0.042 Uiso 0.50 1 calc PR C 2
H26B H 0.9118 0.6478 0.3787 0.042 Uiso 0.50 1 calc PR C 2
C25 C 0.9376(18) 0.5783(6) 0.6270(11) 0.038(3) Uani 0.50 1 d PDU D 2
H25A H 0.9126 0.6187 0.6793 0.046 Uiso 0.50 1 calc PR D 2
H25B H 1.0631 0.5784 0.6090 0.046 Uiso 0.50 1 calc PR D 2

loop_
_atom_site_aniso_label
_atom_site_aniso_U_11
_atom_site_aniso_U_22
_atom_site_aniso_U_33
_atom_site_aniso_U_23
_atom_site_aniso_U_13
_atom_site_aniso_U_12
Sn1 0.0334(3) 0.0264(2) 0.0231(2) 0.000 0.00329(16) 0.000
K1 0.0289(9) 0.013(2) 0.033(2) -0.0030(12) 0.0003(13) -0.0050(16)
C2 0.036(4) 0.022(4) 0.042(4) 0.000 0.002(3) 0.000
C1 0.043(3) 0.037(3) 0.036(3) 0.007(2) 0.008(2) 0.008(2)
O12 0.032(3) 0.028(4) 0.019(3) -0.002(3) 0.001(3) -0.001(3)
C11 0.020(4) 0.019(4) 0.021(4) -0.001(3) -0.003(3) 0.001(3)
O10 0.016(3) 0.020(3) 0.029(3) 0.006(3) 0.009(3) 0.004(3)
O13 0.022(3) 0.018(3) 0.021(3) 0.001(2) -0.001(2) -0.003(2)
O11 0.026(3) 0.013(3) 0.020(3) 0.000(2) 0.002(3) 0.000(3)
C10 0.034(5) 0.038(5) 0.030(4) 0.001(4) 0.009(4) 0.000(4)
C16 0.029(4) 0.024(4) 0.026(4) -0.003(4) 0.007(3) 0.004(4)
C17 0.021(4) 0.019(4) 0.019(4) -0.003(3) 0.010(3) -0.001(4)
C13 0.030(4) 0.032(4) 0.026(4) 0.002(4) 0.008(3) -0.002(3)
C12 0.016(4) 0.024(4) 0.030(4) -0.005(4) 0.004(4) -0.003(3)
C14 0.023(5) 0.021(4) 0.026(4) 0.004(3) 0.002(4) -0.004(4)
C15 0.023(4) 0.019(4) 0.021(4) 0.003(3) -0.001(3) 0.003(3)
O20 0.020(4) 0.014(3) 0.034(4) -0.001(3) -0.006(3) 0.000(3)
O21 0.032(3) 0.019(4) 0.042(4) 0.007(3) 0.007(3) 0.005(3)
O23 0.032(4) 0.028(4) 0.026(4) -0.003(3) 0.012(3) 0.004(3)
C22 0.039(5) 0.037(5) 0.036(4) 0.006(4) 0.009(4) 0.001(4)
O22 0.036(4) 0.019(3) 0.041(4) -0.004(3) 0.004(3) 0.004(3)
C23 0.033(5) 0.027(4) 0.023(4) -0.005(3) 0.004(4) -0.003(4)
C21 0.047(5) 0.037(5) 0.048(5) -0.002(4) 0.010(4) 0.003(4)
C24 0.032(4) 0.025(4) 0.028(4) -0.002(4) 0.004(4) 0.009(3)
C20 0.038(4) 0.030(4) 0.037(4) 0.007(3) 0.009(3) 0.004(3)
C27 0.035(4) 0.026(4) 0.034(4) 0.002(3) 0.003(3) -0.009(3)
C26 0.038(4) 0.038(4) 0.031(4) 0.001(3) 0.012(3) -0.003(4)
C25 0.035(5) 0.041(5) 0.039(5) -0.005(4) 0.011(4) -0.001(4)

loop_
_atom_type_symbol
_atom_type_description
_atom_type_scat_dispersion_real
_atom_type_scat_dispersion_imag
_atom_type_scat_source
C C 0.0033 0.0016 'International Tables Vol C Tables 4.2.6.8 and 6.1.1.4'
H H 0.0000 0.0000 'International Tables Vol C Tables 4.2.6.8 and 6.1.1.4'
K K 0.2009 0.2494 'International Tables Vol C Tables 4.2.6.8 and 6.1.1.4'
O O 0.0106 0.0060 'International Tables Vol C Tables 4.2.6.8 and 6.1.1.4'
Sn Sn -0.6537 1.4246 'International Tables Vol C Tables 4.2.6.8 and 6.1.1.4'

loop_
_geom_angle_atom_site_label_1
_geom_angle_atom_site_label_2
_geom_angle_atom_site_label_3
_geom_angle
_geom_angle_site_symmetry_1
_geom_angle_site_symmetry_3
C2 Sn1 C1 92.61(17) . 4_565
C2 Sn1 C1 92.61(17) . .
C1 Sn1 C1 90.8(3) 4_565 .
K1 K1 O12 146.5(9) 3_666 3_666
K1 K1 O13 116.7(8) 3_666 3_666
O12 K1 O13 76.6(2) 3_666 3_666
K1 K1 O22 104.8(8) 3_666 3_666
O12 K1 O22 100.9(2) 3_666 3_666
O13 K1 O22 104.1(2) 3_666 3_666
K1 K1 O13 51.3(7) 3_666 .
O12 K1 O13 113.3(2) 3_666 .
O13 K1 O13 168.06(13) 3_666 .
O22 K1 O13 81.18(19) 3_666 .
K1 K1 O11 87.4(8) 3_666 .
O12 K1 O11 125.3(2) 3_666 .
O13 K1 O11 86.9(2) 3_666 .
O22 K1 O11 33.75(18) 3_666 .
O13 K1 O11 92.07(19) . .
K1 K1 O20 152.3(8) 3_666 .
O12 K1 O20 36.2(2) 3_666 .
O13 K1 O20 41.5(2) 3_666 .
O22 K1 O20 98.7(2) 3_666 .
O13 K1 O20 149.2(2) . .
O11 K1 O20 104.8(2) . .
K1 K1 O22 62.6(7) 3_666 .
O12 K1 O22 90.9(2) 3_666 .
O13 K1 O22 83.1(2) 3_666 .
O22 K1 O22 167.33(10) 3_666 .
O13 K1 O22 89.94(17) . .
O11 K1 O22 138.8(2) . .
O20 K1 O22 93.6(2) . .
K1 K1 O11 79.5(8) 3_666 3_666
O12 K1 O11 67.7(2) 3_666 3_666
O13 K1 O11 98.9(2) 3_666 3_666
O22 K1 O11 151.2(2) 3_666 3_666
O13 K1 O11 79.81(18) . 3_666
O11 K1 O11 166.93(8) . 3_666
O20 K1 O11 87.0(2) . 3_666
O22 K1 O11 32.29(17) . 3_666
K1 K1 O21 92.3(8) 3_666 .
O12 K1 O21 92.8(2) 3_666 .
O13 K1 O21 25.66(16) 3_666 .
O22 K1 O21 120.7(2) 3_666 .
O13 K1 O21 142.87(17) . .
O11 K1 O21 93.5(2) . .
O20 K1 O21 62.7(2) . .
O22 K1 O21 62.63(18) . .
O11 K1 O21 87.1(2) 3_666 .
K1 K1 O12 26.4(7) 3_666 .
O12 K1 O12 172.86(17) 3_666 .
O13 K1 O12 106.7(2) 3_666 .
O22 K1 O12 84.6(2) 3_666 .
O13 K1 O12 62.66(16) . .
O11 K1 O12 61.62(17) . .
O20 K1 O12 148.1(3) . .
O22 K1 O12 83.33(18) . .
O11 K1 O12 105.37(16) 3_666 .
O21 K1 O12 88.2(2) . .
K1 K1 O23 112.2(8) 3_666 .
O12 K1 O23 34.4(2) 3_666 .
O13 K1 O23 91.8(2) 3_666 .
O22 K1 O23 127.1(2) 3_666 .
O13 K1 O23 93.4(2) . .
O11 K1 O23 158.4(2) . .
O20 K1 O23 62.0(2) . .
O22 K1 O23 62.1(2) . .
O11 K1 O23 33.89(18) 3_666 .
O21 K1 O23 94.6(2) . .
O12 K1 O23 138.5(2) . .
Sn1 C2 H2A 109.5 . .
Sn1 C2 H2B 109.5 . .
H2A C2 H2B 109.5 . .
Sn1 C2 H2C 109.5 . .
H2A C2 H2C 109.5 . .
H2B C2 H2C 109.5 . .
Sn1 C1 H1A 109.5 . .
Sn1 C1 H1B 109.5 . .
H1A C1 H1B 109.5 . .
Sn1 C1 H1C 109.5 . .
H1A C1 H1C 109.5 . .
H1B C1 H1C 109.5 . .
C14 O12 C13 113.1(7) . .
C14 O12 K1 113.4(5) . 3_666
C13 O12 K1 116.9(6) . 3_666
C14 O12 K1 117.1(5) . .
C13 O12 K1 109.9(6) . .
K1 O12 K1 7.14(17) 3_666 .
O11 C11 C10 112.5(8) . .
O11 C11 K1 47.8(4) . .
C10 C11 K1 86.2(5) . .
O11 C11 H11A 109.1 . .
C10 C11 H11A 109.1 . .
K1 C11 H11A 82.2 . .
O11 C11 H11B 109.1 . .
C10 C11 H11B 109.1 . .
K1 C11 H11B 156.8 . .
H11A C11 H11B 107.8 . .
C17 O10 C10 111.3(7) . .
C17 O10 K1 110.9(5) . .
C10 O10 K1 118.2(6) . .
C17 O10 K1 104.0(5) . 3_666
C10 O10 K1 114.5(6) . 3_666
K1 O10 K1 11.70(8) . 3_666
C16 O13 C15 114.5(7) . .
C16 O13 K1 130.5(6) . 3_666
C15 O13 K1 96.0(5) . 3_666
C16 O13 K1 122.5(5) . .
C15 O13 K1 107.9(5) . .
K1 O13 K1 11.94(13) 3_666 .
C11 O11 C12 112.9(7) . .
C11 O11 K1 109.4(5) . .
C12 O11 K1 121.1(5) . .
C11 O11 K1 118.2(5) . 3_666
C12 O11 K1 108.1(5) . 3_666
K1 O11 K1 13.07(8) . 3_666
O10 C10 C11 104.3(7) . .
O10 C10 H10A 110.9 . .
C11 C10 H10A 110.9 . .
O10 C10 H10B 110.9 . .
C11 C10 H10B 110.9 . .
H10A C10 H10B 108.9 . .
O13 C16 C17 106.6(7) . .
O13 C16 K1 31.2(4) . 3_666
C17 C16 K1 83.3(5) . 3_666
O13 C16 H16A 110.4 . .
C17 C16 H16A 110.4 . .
K1 C16 H16A 100.8 3_666 .
O13 C16 H16B 110.4 . .
C17 C16 H16B 110.4 . .
K1 C16 H16B 139.7 3_666 .
H16A C16 H16B 108.6 . .
O10 C17 C16 112.1(8) . .
O10 C17 H17A 109.2 . .
C16 C17 H17A 109.2 . .
O10 C17 H17B 109.2 . .
C16 C17 H17B 109.2 . .
H17A C17 H17B 107.9 . .
O12 C13 C12 112.6(8) . .
O12 C13 K1 39.3(4) . 3_666
C12 C13 K1 88.9(6) . 3_666
O12 C13 K1 47.7(4) . .
C12 C13 K1 82.6(5) . .
K1 C13 K1 8.55(10) 3_666 .
O12 C13 H13A 109.1 . .
C12 C13 H13A 109.1 . .
K1 C13 H13A 89.6 3_666 .
K1 C13 H13A 86.1 . .
O12 C13 H13B 109.1 . .
C12 C13 H13B 109.1 . .
K1 C13 H13B 148.3 3_666 .
K1 C13 H13B 156.6 . .
H13A C13 H13B 107.8 . .
O11 C12 C13 105.8(8) . .
O11 C12 K1 49.0(4) . 3_666
C13 C12 K1 65.0(5) . 3_666
O11 C12 H12A 110.6 . .
C13 C12 H12A 110.6 . .
K1 C12 H12A 100.3 3_666 .
O11 C12 H12B 110.6 . .
C13 C12 H12B 110.6 . .
K1 C12 H12B 149.8 3_666 .
H12A C12 H12B 108.7 . .
O12 C14 C15 105.2(8) . .
O12 C14 K1 41.5(4) . 3_666
C15 C14 K1 67.6(5) . 3_666
O12 C14 H14A 110.7 . .
C15 C14 H14A 110.7 . .
K1 C14 H14A 108.2 3_666 .
O12 C14 H14B 110.7 . .
C15 C14 H14B 110.7 . .
K1 C14 H14B 140.5 3_666 .
H14A C14 H14B 108.8 . .
O13 C15 C14 112.1(7) . .
O13 C15 K1 54.5(4) . 3_666
C14 C15 K1 82.9(5) . 3_666
O13 C15 K1 48.7(4) . .
C14 C15 K1 86.2(5) . .
K1 C15 K1 5.83(14) 3_666 .
O13 C15 H15A 109.2 . .
C14 C15 H15A 109.2 . .
K1 C15 H15A 77.6 3_666 .
K1 C15 H15A 80.9 . .
O13 C15 H15B 109.2 . .
C14 C15 H15B 109.2 . .
K1 C15 H15B 163.3 3_666 .
K1 C15 H15B 157.5 . .
H15A C15 H15B 107.9 . .
C20 O20 C27 113.5(7) . .
C20 O20 K1 108.7(6) . .
C27 O20 K1 119.1(5) . .
C20 O20 K1 105.8(6) . 3_666
C27 O20 K1 117.8(5) . 3_666
K1 O20 K1 5.07(15) . 3_666
C21 O21 C22 115.4(8) . .
C21 O21 K1 117.7(6) . .
C22 O21 K1 107.9(7) . .
C21 O21 K1 129.8(6) . 3_666
C22 O21 K1 97.1(7) . 3_666
K1 O21 K1 12.58(8) . 3_666
C26 O23 C25 113.9(7) . .
C26 O23 K1 109.6(5) . .
C25 O23 K1 118.4(6) . .
C26 O23 K1 120.5(5) . 3_666
C25 O23 K1 110.1(5) . 3_666
K1 O23 K1 10.86(9) . 3_666
O21 C22 C23 113.1(9) . .
O21 C22 K1 57.9(6) . 3_666
C23 C22 K1 82.8(7) . 3_666
O21 C22 K1 49.2(5) . .
C23 C22 K1 83.5(7) . .
K1 C22 K1 10.25(7) 3_666 .
O21 C22 H22A 109.0 . .
C23 C22 H22A 109.0 . .
K1 C22 H22A 74.5 3_666 .
K1 C22 H22A 83.8 . .
O21 C22 H22B 109.0 . .
C23 C22 H22B 109.0 . .
K1 C22 H22B 165.8 3_666 .
K1 C22 H22B 158.1 . .
H22A C22 H22B 107.8 . .
C23 O22 C24 114.4(8) . .
C23 O22 K1 123.0(6) . 3_666
C24 O22 K1 112.9(6) . 3_666
C23 O22 K1 118.1(6) . .
C24 O22 K1 108.8(6) . .
K1 O22 K1 12.67(10) 3_666 .
O22 C23 C22 105.8(10) . .
O22 C23 K1 37.1(4) . 3_666
C22 C23 K1 71.5(7) . 3_666
O22 C23 H23A 110.6 . .
C22 C23 H23A 110.6 . .
K1 C23 H23A 110.5 3_666 .
O22 C23 H23B 110.6 . .
C22 C23 H23B 110.6 . .
K1 C23 H23B 136.7 3_666 .
H23A C23 H23B 108.7 . .
O21 C21 C20 106.9(7) . .
O21 C21 H21A 110.3 . .
C20 C21 H21A 110.3 . .
O21 C21 H21B 110.3 . .
C20 C21 H21B 110.3 . .
H21A C21 H21B 108.6 . .
O22 C24 C25 113.1(9) . .
O22 C24 K1 44.0(5) . 3_666
C25 C24 K1 95.0(6) . 3_666
O22 C24 K1 48.4(5) . .
C25 C24 K1 84.8(6) . .
K1 C24 K1 10.24(7) 3_666 .
O22 C24 H24A 109.0 . .
C25 C24 H24A 109.0 . .
K1 C24 H24A 78.6 3_666 .
K1 C24 H24A 83.2 . .
O22 C24 H24B 109.0 . .
C25 C24 H24B 109.0 . .
K1 C24 H24B 150.7 3_666 .
K1 C24 H24B 157.4 . .
H24A C24 H24B 107.8 . .
O20 C20 C21 113.2(8) . .
O20 C20 K1 48.3(4) . .
C21 C20 K1 85.1(5) . .
O20 C20 H20A 108.9 . .
C21 C20 H20A 108.9 . .
K1 C20 H20A 83.3 . .
O20 C20 H20B 108.9 . .
C21 C20 H20B 108.9 . .
K1 C20 H20B 157.2 . .
H20A C20 H20B 107.7 . .
O20 C27 C26 106.7(7) . .
O20 C27 H27A 110.4 . .
C26 C27 H27A 110.4 . .
O20 C27 H27B 110.4 . .
C26 C27 H27B 110.4 . .
H27A C27 H27B 108.6 . .
O23 C26 C27 111.3(7) . .
O23 C26 K1 48.0(4) . .
C27 C26 K1 81.7(5) . .
O23 C26 H26A 109.4 . .
C27 C26 H26A 109.4 . .
K1 C26 H26A 85.7 . .
O23 C26 H26B 109.4 . .
C27 C26 H26B 109.4 . .
K1 C26 H26B 157.2 . .
H26A C26 H26B 108.0 . .
O23 C25 C24 106.7(8) . .
O23 C25 H25A 110.4 . .
C24 C25 H25A 110.4 . .
O23 C25 H25B 110.4 . .
C24 C25 H25B 110.4 . .
H25A C25 H25B 108.6 . .

loop_
_geom_bond_atom_site_label_1
_geom_bond_atom_site_label_2
_geom_bond_distance
_geom_bond_site_symmetry_2
Sn1 C2 2.216(7) .
Sn1 C1 2.225(4) 4_565
Sn1 C1 2.225(4) .
K1 K1 0.624(3) 3_666
K1 O12 2.231(7) 3_666
K1 O13 2.355(6) 3_666
K1 O22 2.525(7) 3_666
K1 O13 2.694(6) .
K1 O11 2.712(7) .
K1 O20 2.717(7) .
K1 O22 2.751(7) .
K1 O11 2.755(7) 3_666
K1 O21 2.768(8) .
K1 O12 2.773(7) .
K1 O23 2.776(8) .
C2 H2A 0.9800 .
C2 H2B 0.9800 .
C2 H2C 0.9800 .
C1 H1A 0.9800 .
C1 H1B 0.9800 .
C1 H1C 0.9800 .
O12 C14 1.427(5) .
O12 C13 1.427(5) .
O12 K1 2.231(7) 3_666
C11 O11 1.421(4) .
C11 C10 1.532(5) .
C11 H11A 0.9900 .
C11 H11B 0.9900 .
O10 C17 1.426(5) .
O10 C10 1.429(5) .
O10 K1 2.993(7) 3_666
O13 C16 1.425(5) .
O13 C15 1.426(5) .
O13 K1 2.355(6) 3_666
O11 C12 1.423(5) .
O11 K1 2.755(7) 3_666
C10 H10A 0.9900 .
C10 H10B 0.9900 .
C16 C17 1.538(5) .
C16 K1 3.456(9) 3_666
C16 H16A 0.9900 .
C16 H16B 0.9900 .
C17 H17A 0.9900 .
C17 H17B 0.9900 .
C13 C12 1.532(5) .
C13 K1 3.145(10) 3_666
C13 H13A 0.9900 .
C13 H13B 0.9900 .
C12 K1 3.471(10) 3_666
C12 H12A 0.9900 .
C12 H12B 0.9900 .
C14 C15 1.537(5) .
C14 K1 3.089(9) 3_666
C14 H14A 0.9900 .
C14 H14B 0.9900 .
C15 K1 2.878(9) 3_666
C15 H15A 0.9900 .
C15 H15B 0.9900 .
O20 C20 1.425(5) .
O20 C27 1.426(5) .
O20 K1 3.283(7) 3_666
O21 C21 1.422(5) .
O21 C22 1.428(5) .
O21 K1 2.861(7) 3_666
O23 C26 1.424(5) .
O23 C25 1.425(5) .
O23 K1 3.066(7) 3_666
C22 C23 1.535(5) .
C22 K1 3.352(15) 3_666
C22 H22A 0.9900 .
C22 H22B 0.9900 .
O22 C23 1.422(5) .
O22 C24 1.424(5) .
O22 K1 2.525(7) 3_666
C23 K1 3.508(10) 3_666
C23 H23A 0.9900 .
C23 H23B 0.9900 .
C21 C20 1.533(5) .
C21 H21A 0.9900 .
C21 H21B 0.9900 .
C24 C25 1.531(5) .
C24 K1 3.346(11) 3_666
C24 H24A 0.9900 .
C24 H24B 0.9900 .
C20 H20A 0.9900 .
C20 H20B 0.9900 .
C27 C26 1.531(5) .
C27 H27A 0.9900 .
C27 H27B 0.9900 .
C26 H26A 0.9900 .
C26 H26B 0.9900 .
C25 H25A 0.9900 .
C25 H25B 0.9900 .

loop_
_geom_torsion_atom_site_label_1
_geom_torsion_atom_site_label_2
_geom_torsion_atom_site_label_3
_geom_torsion_atom_site_label_4
_geom_torsion
_geom_torsion_site_symmetry_1
_geom_torsion_site_symmetry_4
K1 K1 O12 C14 -60.4(16) 3_666 .
O12 K1 O12 C14 -60.4(16) 3_666 .
O13 K1 O12 C14 -177.1(6) 3_666 .
O22 K1 O12 C14 79.8(6) 3_666 .
O13 K1 O12 C14 -3.1(6) . .
O11 K1 O12 C14 105.9(6) . .
O20 K1 O12 C14 177.5(7) . .
O22 K1 O12 C14 -96.5(6) . .
O11 K1 O12 C14 -72.6(6) 3_666 .
O21 K1 O12 C14 -159.1(6) . .
O23 K1 O12 C14 -64.1(7) . .
K1 K1 O12 C13 168.7(16) 3_666 .
O12 K1 O12 C13 168.7(16) 3_666 .
O13 K1 O12 C13 52.0(5) 3_666 .
O22 K1 O12 C13 -51.1(5) 3_666 .
O13 K1 O12 C13 -133.9(5) . .
O11 K1 O12 C13 -24.9(5) . .
O20 K1 O12 C13 46.6(7) . .
O22 K1 O12 C13 132.7(5) . .
O11 K1 O12 C13 156.5(5) 3_666 .
O21 K1 O12 C13 70.0(5) . .
O23 K1 O12 C13 165.0(5) . .
O12 K1 O12 K1 0.000(5) 3_666 3_666
O13 K1 O12 K1 -116.7(16) 3_666 3_666
O22 K1 O12 K1 140.2(16) 3_666 3_666
O13 K1 O12 K1 57.3(15) . 3_666
O11 K1 O12 K1 166.3(16) . 3_666
O20 K1 O12 K1 -122.1(17) . 3_666
O22 K1 O12 K1 -36.1(15) . 3_666
O11 K1 O12 K1 -12.3(14) 3_666 3_666
O21 K1 O12 K1 -98.7(15) . 3_666
O23 K1 O12 K1 -3.7(13) . 3_666
K1 K1 C11 O11 47.0(9) 3_666 .
O12 K1 C11 O11 -149.0(5) 3_666 .
O13 K1 C11 O11 -71.7(5) 3_666 .
O22 K1 C11 O11 145.4(12) 3_666 .
O13 K1 C11 O11 96.9(5) . .
O20 K1 C11 O11 -113.4(5) . .
O22 K1 C11 O11 9.0(10) . .
O11 K1 C11 O11 145.2(4) 3_666 .
O21 K1 C11 O11 -50.1(5) . .
O12 K1 C11 O11 34.5(5) . .
O23 K1 C11 O11 -168.9(4) . .
K1 K1 C11 C10 -78.3(10) 3_666 .
O12 K1 C11 C10 85.7(7) 3_666 .
O13 K1 C11 C10 163.0(7) 3_666 .
O22 K1 C11 C10 20.1(9) 3_666 .
O13 K1 C11 C10 -28.4(7) . .
O11 K1 C11 C10 -125.3(9) . .
O20 K1 C11 C10 121.3(7) . .
O22 K1 C11 C10 -116.3(9) . .
O11 K1 C11 C10 19.9(11) 3_666 .
O21 K1 C11 C10 -175.4(6) . .
O12 K1 C11 C10 -90.8(7) . .
O23 K1 C11 C10 65.8(7) . .
K1 K1 O10 C17 -55.6(10) 3_666 .
O12 K1 O10 C17 92.7(6) 3_666 .
O13 K1 O10 C17 164.4(5) 3_666 .
O22 K1 O10 C17 -152.2(7) 3_666 .
O13 K1 O10 C17 -25.1(5) . .
O11 K1 O10 C17 -135.2(6) . .
O20 K1 O10 C17 125.5(6) . .
O22 K1 O10 C17 3.4(8) . .
O11 K1 O10 C17 30.1(6) 3_666 .
O21 K1 O10 C17 -174.3(5) . .
O12 K1 O10 C17 -80.7(6) . .
O23 K1 O10 C17 61.4(6) . .
K1 K1 O10 C10 74.6(11) 3_666 .
O12 K1 O10 C10 -137.1(7) 3_666 .
O13 K1 O10 C10 -65.5(8) 3_666 .
O22 K1 O10 C10 -22.0(7) 3_666 .
O13 K1 O10 C10 105.0(7) . .
O11 K1 O10 C10 -5.0(7) . .
O20 K1 O10 C10 -104.3(7) . .
O22 K1 O10 C10 133.6(8) . .
O11 K1 O10 C10 160.3(7) 3_666 .
O21 K1 O10 C10 -44.1(9) . .
O12 K1 O10 C10 49.5(7) . .
O23 K1 O10 C10 -168.4(7) . .
O12 K1 O10 K1 148.3(9) 3_666 3_666
O13 K1 O10 K1 -140.0(10) 3_666 3_666
O22 K1 O10 K1 -96.6(9) 3_666 3_666
O13 K1 O10 K1 30.4(8) . 3_666
O11 K1 O10 K1 -79.6(8) . 3_666
O20 K1 O10 K1 -178.9(10) . 3_666
O22 K1 O10 K1 59.0(7) . 3_666
O11 K1 O10 K1 85.7(8) 3_666 3_666
O21 K1 O10 K1 -118.7(11) . 3_666
O12 K1 O10 K1 -25.1(8) . 3_666
O23 K1 O10 K1 117.0(9) . 3_666
K1 K1 O13 C16 135.3(11) 3_666 .
O12 K1 O13 C16 -79.8(7) 3_666 .
O13 K1 O13 C16 135.3(11) 3_666 .
O22 K1 O13 C16 18.3(7) 3_666 .
O11 K1 O13 C16 50.4(7) . .
O20 K1 O13 C16 -73.8(9) . .
O22 K1 O13 C16 -170.8(7) . .
O11 K1 O13 C16 -140.0(7) 3_666 .
O21 K1 O13 C16 149.0(7) . .
O12 K1 O13 C16 106.7(7) . .
O23 K1 O13 C16 -108.8(7) . .
K1 K1 O13 C15 -0.9(10) 3_666 .
O12 K1 O13 C15 143.9(5) 3_666 .
O13 K1 O13 C15 -0.9(10) 3_666 .
O22 K1 O13 C15 -117.9(5) 3_666 .
O11 K1 O13 C15 -85.9(5) . .
O20 K1 O13 C15 149.9(5) . .
O22 K1 O13 C15 53.0(5) . .
O11 K1 O13 C15 83.8(5) 3_666 .
O21 K1 O13 C15 12.7(6) . .
O12 K1 O13 C15 -29.5(4) . .
O23 K1 O13 C15 115.0(5) . .
O12 K1 O13 K1 144.8(10) 3_666 3_666
O13 K1 O13 K1 0.000(2) 3_666 3_666
O22 K1 O13 K1 -117.0(10) 3_666 3_666
O11 K1 O13 K1 -85.0(9) . 3_666
O20 K1 O13 K1 150.8(12) . 3_666
O22 K1 O13 K1 53.9(9) . 3_666
O11 K1 O13 K1 84.7(9) 3_666 3_666
O21 K1 O13 K1 13.6(7) . 3_666
O12 K1 O13 K1 -28.6(9) . 3_666
O23 K1 O13 K1 115.9(10) . 3_666
C10 C11 O11 C12 -76.2(11) . .
K1 C11 O11 C12 -138.0(8) . .
C10 C11 O11 K1 61.8(8) . .
C10 C11 O11 K1 51.2(9) . 3_666
K1 C11 O11 K1 -10.54(16) . 3_666
K1 K1 O11 C11 -134.6(9) 3_666 .
O12 K1 O11 C11 37.3(6) 3_666 .
O13 K1 O11 C11 108.5(5) 3_666 .
O22 K1 O11 C11 -12.7(5) 3_666 .
O13 K1 O11 C11 -83.4(5) . .
O20 K1 O11 C11 70.6(5) . .
O22 K1 O11 C11 -175.7(5) . .
O11 K1 O11 C11 -134.6(9) 3_666 .
O21 K1 O11 C11 133.3(5) . .
O12 K1 O11 C11 -140.6(5) . .
O23 K1 O11 C11 21.2(9) . .
K1 K1 O11 C12 -0.7(10) 3_666 .
O12 K1 O11 C12 171.2(7) 3_666 .
O13 K1 O11 C12 -117.6(7) 3_666 .
O22 K1 O11 C12 121.2(8) 3_666 .
O13 K1 O11 C12 50.5(7) . .
O20 K1 O11 C12 -155.4(7) . .
O22 K1 O11 C12 -41.8(8) . .
O11 K1 O11 C12 -0.7(10) 3_666 .
O21 K1 O11 C12 -92.8(7) . .
O12 K1 O11 C12 -6.7(7) . .
O23 K1 O11 C12 155.1(8) . .
O12 K1 O11 K1 171.9(10) 3_666 3_666
O13 K1 O11 K1 -116.9(8) 3_666 3_666
O22 K1 O11 K1 121.9(8) 3_666 3_666
O13 K1 O11 K1 51.2(7) . 3_666
O20 K1 O11 K1 -154.8(9) . 3_666
O22 K1 O11 K1 -41.1(6) . 3_666
O11 K1 O11 K1 0.000(2) 3_666 3_666
O21 K1 O11 K1 -92.1(8) . 3_666
O12 K1 O11 K1 -6.0(7) . 3_666
O23 K1 O11 K1 155.8(12) . 3_666
C17 O10 C10 C11 163.6(8) . .
K1 O10 C10 C11 33.6(11) . .
K1 O10 C10 C11 46.0(11) 3_666 .
O11 C11 C10 O10 -64.1(12) . .
K1 C11 C10 O10 -23.3(8) . .
C15 O13 C16 C17 165.9(8) . .
K1 O13 C16 C17 43.2(12) 3_666 .
K1 O13 C16 C17 32.2(11) . .
C15 O13 C16 K1 122.7(10) . 3_666
K1 O13 C16 K1 -11.0(3) . 3_666
C10 O10 C17 C16 -80.1(11) . .
K1 O10 C17 C16 53.7(9) . .
K1 O10 C17 C16 43.7(8) 3_666 .
O13 C16 C17 O10 -56.7(12) . .
K1 C16 C17 O10 -35.8(7) 3_666 .
C14 O12 C13 C12 -77.5(11) . .
K1 O12 C13 C12 57.0(10) 3_666 .
K1 O12 C13 C12 55.4(9) . .
C14 O12 C13 K1 -134.5(8) . 3_666
K1 O12 C13 K1 -1.6(2) . 3_666
C14 O12 C13 K1 -132.9(8) . .
K1 O12 C13 K1 1.6(2) 3_666 .
K1 K1 C13 O12 -6.6(9) 3_666 .
O12 K1 C13 O12 -174.8(7) 3_666 .
O13 K1 C13 O12 -130.9(5) 3_666 .
O22 K1 C13 O12 125.0(5) 3_666 .
O13 K1 C13 O12 40.7(5) . .
O11 K1 C13 O12 146.3(7) . .
O20 K1 C13 O12 -149.8(5) . .
O22 K1 C13 O12 -47.6(5) . .
O11 K1 C13 O12 -28.2(6) 3_666 .
O21 K1 C13 O12 -107.9(5) . .
O23 K1 C13 O12 -29.2(10) . .
K1 K1 C13 C12 -136.6(12) 3_666 .
O12 K1 C13 C12 55.3(13) 3_666 .
O13 K1 C13 C12 99.1(6) 3_666 .
O22 K1 C13 C12 -4.9(6) 3_666 .
O13 K1 C13 C12 -89.3(6) . .
O11 K1 C13 C12 16.4(6) . .
O20 K1 C13 C12 80.3(7) . .
O22 K1 C13 C12 -177.6(6) . .
O11 K1 C13 C12 -158.2(6) 3_666 .
O21 K1 C13 C12 122.1(6) . .
O12 K1 C13 C12 -130.0(9) . .
O23 K1 C13 C12 -159.2(7) . .
O12 K1 C13 K1 -168.1(17) 3_666 3_666
O13 K1 C13 K1 -124.3(10) 3_666 3_666
O22 K1 C13 K1 131.7(10) 3_666 3_666
O13 K1 C13 K1 47.3(9) . 3_666
O11 K1 C13 K1 153.0(10) . 3_666
O20 K1 C13 K1 -143.1(11) . 3_666
O22 K1 C13 K1 -41.0(9) . 3_666
O11 K1 C13 K1 -21.6(8) 3_666 3_666
O21 K1 C13 K1 -101.3(10) . 3_666
O12 K1 C13 K1 6.6(9) . 3_666
O23 K1 C13 K1 -22.5(9) . 3_666
C11 O11 C12 C13 166.6(8) . .
K1 O11 C12 C13 34.2(11) . .
K1 O11 C12 C13 34.0(9) 3_666 .
C11 O11 C12 K1 132.6(8) . 3_666
K1 O11 C12 K1 0.2(2) . 3_666
O12 C13 C12 O11 -59.8(12) . .
K1 C13 C12 O11 -27.8(8) 3_666 .
K1 C13 C12 O11 -21.9(7) . .
O12 C13 C12 K1 -32.1(6) . 3_666
K1 C13 C12 K1 5.86(15) . 3_666
C13 O12 C14 C15 161.4(7) . .
K1 O12 C14 C15 25.3(9) 3_666 .
K1 O12 C14 C15 32.1(9) . .
C13 O12 C14 K1 136.1(8) . 3_666
K1 O12 C14 K1 6.8(2) . 3_666
C16 O13 C15 C14 -77.0(11) . .
K1 O13 C15 C14 62.9(8) 3_666 .
K1 O13 C15 C14 63.1(8) . .
C16 O13 C15 K1 -140.0(8) . 3_666
K1 O13 C15 K1 0.2(2) . 3_666
C16 O13 C15 K1 -140.2(8) . .
K1 O13 C15 K1 -0.2(2) 3_666 .
O12 C14 C15 O13 -64.8(11) . .
K1 C14 C15 O13 -46.9(6) 3_666 .
O12 C14 C15 K1 -17.8(7) . 3_666
O12 C14 C15 K1 -22.6(7) . .
K1 C14 C15 K1 -4.78(14) 3_666 .
K1 K1 C15 O13 178.5(17) 3_666 .
O12 K1 C15 O13 -45.9(6) 3_666 .
O13 K1 C15 O13 179.7(4) 3_666 .
O22 K1 C15 O13 60.9(5) 3_666 .
O11 K1 C15 O13 94.6(4) . .
O20 K1 C15 O13 -75.9(10) . .
O22 K1 C15 O13 -124.7(5) . .
O11 K1 C15 O13 -91.6(5) 3_666 .
O21 K1 C15 O13 -171.2(4) . .
O12 K1 C15 O13 140.3(6) . .
O23 K1 C15 O13 -68.1(5) . .
K1 K1 C15 C14 54.4(16) 3_666 .
O12 K1 C15 C14 -170.0(5) 3_666 .
O13 K1 C15 C14 55.6(7) 3_666 .
O22 K1 C15 C14 -63.2(6) 3_666 .
O13 K1 C15 C14 -124.1(8) . .
O11 K1 C15 C14 -29.5(6) . .
O20 K1 C15 C14 160.1(10) . .
O22 K1 C15 C14 111.3(6) . .
O11 K1 C15 C14 144.3(6) 3_666 .
O21 K1 C15 C14 64.7(6) . .
O12 K1 C15 C14 16.2(5) . .
O23 K1 C15 C14 167.8(6) . .
O12 K1 C15 K1 135.6(17) 3_666 3_666
O13 K1 C15 K1 1.2(13) 3_666 3_666
O22 K1 C15 K1 -117.6(16) 3_666 3_666
O13 K1 C15 K1 -178.5(17) . 3_666
O11 K1 C15 K1 -83.9(15) . 3_666
O20 K1 C15 K1 105.6(18) . 3_666
O22 K1 C15 K1 56.8(15) . 3_666
O11 K1 C15 K1 89.9(15) 3_666 3_666
O21 K1 C15 K1 10.3(14) . 3_666
O12 K1 C15 K1 -38.2(15) . 3_666
O23 K1 C15 K1 113.4(16) . 3_666
K1 K1 O20 C20 -56(2) 3_666 .
O12 K1 O20 C20 -171.2(7) 3_666 .
O13 K1 O20 C20 -9.3(5) 3_666 .
O22 K1 O20 C20 92.2(5) 3_666 .
O13 K1 O20 C20 179.5(5) . .
O11 K1 O20 C20 58.2(5) . .
O22 K1 O20 C20 -84.6(5) . .
O11 K1 O20 C20 -116.2(5) 3_666 .
O21 K1 O20 C20 -28.0(5) . .
O12 K1 O20 C20 -1.5(8) . .
O23 K1 O20 C20 -140.2(6) . .
K1 K1 O20 C27 76(2) 3_666 .
O12 K1 O20 C27 -39.1(6) 3_666 .
O13 K1 O20 C27 122.8(7) 3_666 .
O22 K1 O20 C27 -135.8(6) 3_666 .
O13 K1 O20 C27 -48.5(8) . .
O11 K1 O20 C27 -169.7(6) . .
O22 K1 O20 C27 47.4(6) . .
O11 K1 O20 C27 15.8(6) 3_666 .
O21 K1 O20 C27 104.0(6) . .
O12 K1 O20 C27 130.6(6) . .
O23 K1 O20 C27 -8.1(6) . .
O12 K1 O20 K1 -115.6(19) 3_666 3_666
O13 K1 O20 K1 46.3(19) 3_666 3_666
O22 K1 O20 K1 148(2) 3_666 3_666
O13 K1 O20 K1 -125(2) . 3_666
O11 K1 O20 K1 114(2) . 3_666
O22 K1 O20 K1 -29.1(18) . 3_666
O11 K1 O20 K1 -60.7(19) 3_666 3_666
O21 K1 O20 K1 27.5(19) . 3_666
O12 K1 O20 K1 54.1(18) . 3_666
O23 K1 O20 K1 -84.6(19) . 3_666
K1 K1 O21 C21 164.9(11) 3_666 .
O12 K1 O21 C21 18.0(8) 3_666 .
O13 K1 O21 C21 -32.2(8) 3_666 .
O22 K1 O21 C21 -86.4(8) 3_666 .
O13 K1 O21 C21 154.3(8) . .
O11 K1 O21 C21 -107.6(8) . .
O20 K1 O21 C21 -2.7(8) . .
O22 K1 O21 C21 107.5(8) . .
O11 K1 O21 C21 85.5(8) 3_666 .
O12 K1 O21 C21 -169.0(8) . .
O23 K1 O21 C21 52.4(8) . .
K1 K1 O21 C22 32.2(10) 3_666 .
O12 K1 O21 C22 -114.6(6) 3_666 .
O13 K1 O21 C22 -164.8(8) 3_666 .
O22 K1 O21 C22 140.9(6) 3_666 .
O13 K1 O21 C22 21.6(8) . .
O11 K1 O21 C22 119.7(6) . .
O20 K1 O21 C22 -135.4(6) . .
O22 K1 O21 C22 -25.1(6) . .
O11 K1 O21 C22 -47.2(6) 3_666 .
O12 K1 O21 C22 58.3(6) . .
O23 K1 O21 C22 -80.2(6) . .
O12 K1 O21 K1 -146.8(9) 3_666 3_666
O13 K1 O21 K1 162.9(9) 3_666 3_666
O22 K1 O21 K1 108.7(8) 3_666 3_666
O13 K1 O21 K1 -10.6(6) . 3_666
O11 K1 O21 K1 87.5(8) . 3_666
O20 K1 O21 K1 -167.6(9) . 3_666
O22 K1 O21 K1 -57.3(8) . 3_666
O11 K1 O21 K1 -79.4(8) 3_666 3_666
O12 K1 O21 K1 26.1(7) . 3_666
O23 K1 O21 K1 -112.5(8) . 3_666
K1 K1 O23 C26 -174.9(9) 3_666 .
O12 K1 O23 C26 7.7(5) 3_666 .
O13 K1 O23 C26 -55.0(5) 3_666 .
O22 K1 O23 C26 54.2(6) 3_666 .
O13 K1 O23 C26 135.7(5) . .
O11 K1 O23 C26 31.3(9) . .
O20 K1 O23 C26 -24.9(5) . .
O22 K1 O23 C26 -136.1(5) . .
O11 K1 O23 C26 -158.2(7) 3_666 .
O21 K1 O23 C26 -80.5(5) . .
O12 K1 O23 C26 -173.1(5) . .
K1 K1 O23 C25 -41.9(12) 3_666 .
O12 K1 O23 C25 140.7(9) 3_666 .
O13 K1 O23 C25 78.0(8) 3_666 .
O22 K1 O23 C25 -172.8(8) 3_666 .
O13 K1 O23 C25 -91.2(8) . .
O11 K1 O23 C25 164.4(9) . .
O20 K1 O23 C25 108.1(8) . .
O22 K1 O23 C25 -3.1(8) . .
O11 K1 O23 C25 -25.2(7) 3_666 .
O21 K1 O23 C25 52.5(8) . .
O12 K1 O23 C25 -40.1(9) . .
O12 K1 O23 K1 -177.4(9) 3_666 3_666
O13 K1 O23 K1 119.9(9) 3_666 3_666
O22 K1 O23 K1 -130.9(10) 3_666 3_666
O13 K1 O23 K1 -49.4(8) . 3_666
O11 K1 O23 K1 -153.8(13) . 3_666
O20 K1 O23 K1 150.0(9) . 3_666
O22 K1 O23 K1 38.8(8) . 3_666
O11 K1 O23 K1 16.7(9) 3_666 3_666
O21 K1 O23 K1 94.4(9) . 3_666
O12 K1 O23 K1 1.8(6) . 3_666
C21 O21 C22 C23 -76.0(15) . .
K1 O21 C22 C23 57.9(11) . .
K1 O21 C22 C23 64.6(11) 3_666 .
C21 O21 C22 K1 -140.6(10) . 3_666
K1 O21 C22 K1 -6.7(2) . 3_666
C21 O21 C22 K1 -133.9(10) . .
K1 O21 C22 K1 6.7(2) 3_666 .
K1 K1 C22 O21 -146.1(11) 3_666 .
O12 K1 C22 O21 68.2(6) 3_666 .
O13 K1 C22 O21 8.7(5) 3_666 .
O22 K1 C22 O21 -52.6(8) 3_666 .
O13 K1 C22 O21 -165.0(5) . .
O11 K1 C22 O21 -63.5(6) . .
O20 K1 C22 O21 39.4(6) . .
O22 K1 C22 O21 146.1(8) . .
O11 K1 C22 O21 129.5(6) 3_666 .
O12 K1 C22 O21 -119.0(6) . .
O23 K1 C22 O21 100.8(6) . .
K1 K1 C22 C23 85.5(11) 3_666 .
O12 K1 C22 C23 -60.2(8) 3_666 .
O13 K1 C22 C23 -119.6(8) 3_666 .
O22 K1 C22 C23 179.1(6) 3_666 .
O13 K1 C22 C23 66.7(8) . .
O11 K1 C22 C23 168.1(7) . .
O20 K1 C22 C23 -89.0(7) . .
O22 K1 C22 C23 17.8(6) . .
O11 K1 C22 C23 1.2(7) 3_666 .
O21 K1 C22 C23 -128.4(11) . .
O12 K1 C22 C23 112.6(7) . .
O23 K1 C22 C23 -27.6(7) . .
O12 K1 C22 K1 -145.7(9) 3_666 3_666
O13 K1 C22 K1 154.9(9) 3_666 3_666
O22 K1 C22 K1 93.6(9) 3_666 3_666
O13 K1 C22 K1 -18.8(7) . 3_666
O11 K1 C22 K1 82.6(8) . 3_666
O20 K1 C22 K1 -174.5(9) . 3_666
O22 K1 C22 K1 -67.7(8) . 3_666
O11 K1 C22 K1 -84.3(8) 3_666 3_666
O21 K1 C22 K1 146.1(11) . 3_666
O12 K1 C22 K1 27.1(7) . 3_666
O23 K1 C22 K1 -113.1(8) . 3_666
K1 K1 O22 C23 -116.2(11) 3_666 .
O12 K1 O22 C23 85.1(8) 3_666 .
O13 K1 O22 C23 8.8(8) 3_666 .
O22 K1 O22 C23 -116.2(11) 3_666 .
O13 K1 O22 C23 -161.5(8) . .
O11 K1 O22 C23 -68.4(8) . .
O20 K1 O22 C23 49.0(8) . .
O11 K1 O22 C23 127.7(9) 3_666 .
O21 K1 O22 C23 -7.6(8) . .
O12 K1 O22 C23 -99.1(8) . .
O23 K1 O22 C23 104.6(8) . .
K1 K1 O22 C24 111.3(10) 3_666 .
O12 K1 O22 C24 -47.4(5) 3_666 .
O13 K1 O22 C24 -123.7(5) 3_666 .
O22 K1 O22 C24 111.3(10) 3_666 .
O13 K1 O22 C24 66.0(5) . .
O11 K1 O22 C24 159.0(5) . .
O20 K1 O22 C24 -83.5(5) . .
O11 K1 O22 C24 -4.8(5) 3_666 .
O21 K1 O22 C24 -140.1(6) . .
O12 K1 O22 C24 128.4(5) . .
O23 K1 O22 C24 -27.9(5) . .
O12 K1 O22 K1 -158.6(10) 3_666 3_666
O13 K1 O22 K1 125.0(9) 3_666 3_666
O22 K1 O22 K1 0.000(3) 3_666 3_666
O13 K1 O22 K1 -45.3(8) . 3_666
O11 K1 O22 K1 47.8(8) . 3_666
O20 K1 O22 K1 165.3(9) . 3_666
O11 K1 O22 K1 -116.1(9) 3_666 3_666
O21 K1 O22 K1 108.6(9) . 3_666
O12 K1 O22 K1 17.2(8) . 3_666
O23 K1 O22 K1 -139.2(9) . 3_666
C24 O22 C23 C22 166.2(8) . .
K1 O22 C23 C22 22.7(13) 3_666 .
K1 O22 C23 C22 36.2(12) . .
C24 O22 C23 K1 143.6(11) . 3_666
K1 O22 C23 K1 13.57(19) . 3_666
O21 C22 C23 O22 -64.6(14) . .
K1 C22 C23 O22 -14.2(8) 3_666 .
K1 C22 C23 O22 -24.5(8) . .
O21 C22 C23 K1 -50.5(9) . 3_666
K1 C22 C23 K1 -10.30(7) . 3_666
C22 O21 C21 C20 159.6(9) . .
K1 O21 C21 C20 30.4(13) . .
K1 O21 C21 C20 34.6(15) 3_666 .
C23 O22 C24 C25 -75.0(12) . .
K1 O22 C24 C25 72.3(10) 3_666 .
K1 O22 C24 C25 59.5(10) . .
C23 O22 C24 K1 -147.3(10) . 3_666
K1 O22 C24 K1 -12.82(13) . 3_666
C23 O22 C24 K1 -134.4(9) . .
K1 O22 C24 K1 12.82(13) 3_666 .
K1 K1 C24 O22 -60.1(9) 3_666 .
O12 K1 C24 O22 130.6(6) 3_666 .
O13 K1 C24 O22 56.1(5) 3_666 .
O22 K1 C24 O22 -146.1(4) 3_666 .
O13 K1 C24 O22 -112.3(5) . .
O11 K1 C24 O22 -40.5(10) . .
O20 K1 C24 O22 97.4(5) . .
O11 K1 C24 O22 164.8(15) 3_666 .
O21 K1 C24 O22 35.3(5) . .
O12 K1 C24 O22 -51.7(5) . .
O23 K1 C24 O22 142.5(7) . .
K1 K1 C24 C25 172.6(11) 3_666 .
O12 K1 C24 C25 3.3(7) 3_666 .
O13 K1 C24 C25 -71.2(7) 3_666 .
O22 K1 C24 C25 86.6(9) 3_666 .
O13 K1 C24 C25 120.4(7) . .
O11 K1 C24 C25 -167.8(8) . .
O20 K1 C24 C25 -29.8(7) . .
O22 K1 C24 C25 -127.3(10) . .
O11 K1 C24 C25 37.5(11) 3_666 .
O21 K1 C24 C25 -92.0(7) . .
O12 K1 C24 C25 -179.0(7) . .
O23 K1 C24 C25 15.2(6) . .
O12 K1 C24 K1 -169.3(9) 3_666 3_666
O13 K1 C24 K1 116.2(8) 3_666 3_666
O22 K1 C24 K1 -86.0(9) 3_666 3_666
O13 K1 C24 K1 -52.2(7) . 3_666
O11 K1 C24 K1 19.6(7) . 3_666
O20 K1 C24 K1 157.5(9) . 3_666
O22 K1 C24 K1 60.1(9) . 3_666
O11 K1 C24 K1 -135.1(15) 3_666 3_666
O21 K1 C24 K1 95.4(8) . 3_666
O12 K1 C24 K1 8.4(7) . 3_666
O23 K1 C24 K1 -157.4(9) . 3_666
C27 O20 C20 C21 -75.5(11) . .
K1 O20 C20 C21 59.4(9) . .
K1 O20 C20 C21 55.1(9) 3_666 .
C27 O20 C20 K1 -135.0(8) . .
K1 O20 C20 K1 -4.34(16) 3_666 .
O21 C21 C20 O20 -61.3(14) . .
O21 C21 C20 K1 -21.1(9) . .
K1 K1 C20 O20 146.9(13) 3_666 .
O12 K1 C20 O20 6.1(5) 3_666 .
O13 K1 C20 O20 160.9(10) 3_666 .
O22 K1 C20 O20 -91.4(5) 3_666 .
O13 K1 C20 O20 -2(2) . .
O11 K1 C20 O20 -124.7(5) . .
O22 K1 C20 O20 96.4(5) . .
O11 K1 C20 O20 64.5(5) 3_666 .
O21 K1 C20 O20 142.4(7) . .
O12 K1 C20 O20 179.1(5) . .
O23 K1 C20 O20 35.0(5) . .
K1 K1 C20 C21 19.5(14) 3_666 .
O12 K1 C20 C21 -121.4(8) 3_666 .
O13 K1 C20 C21 33.5(8) 3_666 .
O22 K1 C20 C21 141.2(7) 3_666 .
O13 K1 C20 C21 -129.5(17) . .
O11 K1 C20 C21 107.9(7) . .
O20 K1 C20 C21 -127.4(10) . .
O22 K1 C20 C21 -31.0(7) . .
O11 K1 C20 C21 -62.9(7) 3_666 .
O21 K1 C20 C21 15.0(7) . .
O12 K1 C20 C21 51.6(8) . .
O23 K1 C20 C21 -92.4(7) . .
C20 O20 C27 C26 167.0(6) . .
K1 O20 C27 C26 37.1(8) . .
K1 O20 C27 C26 42.7(8) 3_666 .
C25 O23 C26 C27 -79.2(11) . .
K1 O23 C26 C27 56.0(8) . .
K1 O23 C26 C27 54.9(9) 3_666 .
C25 O23 C26 K1 -135.3(9) . .
K1 O23 C26 K1 -1.1(2) 3_666 .
O20 C27 C26 O23 -62.8(10) . .
O20 C27 C26 K1 -24.3(6) . .
K1 K1 C26 O23 6.6(12) 3_666 .
O12 K1 C26 O23 -159.5(12) 3_666 .
O13 K1 C26 O23 123.5(5) 3_666 .
O22 K1 C26 O23 -135.6(5) 3_666 .
O13 K1 C26 O23 -47.5(5) . .
O11 K1 C26 O23 -163.5(5) . .
O20 K1 C26 O23 146.5(6) . .
O22 K1 C26 O23 38.6(5) . .
O11 K1 C26 O23 14.6(5) 3_666 .
O21 K1 C26 O23 100.5(5) . .
O12 K1 C26 O23 13.8(10) . .
K1 K1 C26 C27 -122.0(12) 3_666 .
O12 K1 C26 C27 71.8(9) 3_666 .
O13 K1 C26 C27 -5.1(5) 3_666 .
O22 K1 C26 C27 95.7(5) 3_666 .
O13 K1 C26 C27 -176.1(5) . .
O11 K1 C26 C27 67.9(6) . .
O20 K1 C26 C27 17.9(4) . .
O22 K1 C26 C27 -90.1(5) . .
O11 K1 C26 C27 -114.1(5) 3_666 .
O21 K1 C26 C27 -28.1(5) . .
O12 K1 C26 C27 -114.8(7) . .
O23 K1 C26 C27 -128.6(8) . .
C26 O23 C25 C24 162.1(8) . .
K1 O23 C25 C24 30.9(12) . .
K1 O23 C25 C24 23.2(12) 3_666 .
O22 C24 C25 O23 -61.6(14) . .
K1 C24 C25 O23 -19.9(10) 3_666 .
K1 C24 C25 O23 -21.2(9) . .
